data_7026167
loop_
_publ_author_name
'Li, Ling-Ling'
'Liu, Lei-Lei'
'Zheng, Ai-Xia'
'Chang, Yu-Jie'
'Dai, Ming'
'Ren, Zhi-Gang'
'Li, Hong-Xi'
'Lang, Jian-Ping'

_publ_section_title
;
 Cracking the framework of bulk CuCN with flexible bipyrazolyl-based
 ligands to assemble [CuCN]n-based coordination polymers.
;
_journal_issue 33
_journal_name_full 'Dalton transactions (Cambridge, England : 2003)'
_journal_page_first 7659
_journal_page_last 7665
_journal_paper_doi 10.1039/c0dt00249f
_journal_volume 39
_journal_year 2010
_chemical_formula_moiety 'C15 H20 Cu2 N6'
_chemical_formula_sum 'C15 H20 Cu2 N6'
_chemical_formula_weight 411.47
_chemical_name_systematic
;
?
;
_space_group_IT_number 61
_symmetry_cell_setting orthorhombic
_symmetry_space_group_name_Hall '-P 2ac 2ab'
_symmetry_space_group_name_H-M 'P b c a'
_atom_sites_solution_hydrogens geom
_atom_sites_solution_primary direct
_atom_sites_solution_secondary difmap
_audit_creation_method SHELXL-97
_cell_angle_alpha 90.00
_cell_angle_beta 90.00
_cell_angle_gamma 90.00
_cell_formula_units_Z 8
_cell_length_a 17.520(4)
_cell_length_b 8.9518(18)
_cell_length_c 22.506(5)
_cell_measurement_reflns_used 8381
_cell_measurement_temperature 223(2)
_cell_measurement_theta_max 27.5010
_cell_measurement_theta_min 3.1318
_cell_volume 3529.7(13)
_computing_structure_refinement 'SHELXL-97 (Sheldrick, 1997)'
_computing_structure_solution 'SHELXS-97 (Sheldrick, 1990)'
_diffrn_ambient_temperature 223(2)
_diffrn_measured_fraction_theta_full 0.988
_diffrn_measured_fraction_theta_max 0.988
_diffrn_measurement_device_type 'Rigaku MercuryCCD area detector'
_diffrn_measurement_method \w
_diffrn_radiation_monochromator graphite
_diffrn_radiation_source 'fine-focus sealed tube'
_diffrn_radiation_type MoK\a
_diffrn_radiation_wavelength 0.71073
_diffrn_reflns_av_R_equivalents 0.0569
_diffrn_reflns_av_sigmaI/netI 0.0542
_diffrn_reflns_limit_h_max 17
_diffrn_reflns_limit_h_min -22
_diffrn_reflns_limit_k_max 11
_diffrn_reflns_limit_k_min -9
_diffrn_reflns_limit_l_max 29
_diffrn_reflns_limit_l_min -18
_diffrn_reflns_number 13161
_diffrn_reflns_theta_full 27.49
_diffrn_reflns_theta_max 27.49
_diffrn_reflns_theta_min 3.13
_diffrn_standards_decay_% 0
_diffrn_standards_interval_count 0
_diffrn_standards_interval_time 0
_diffrn_standards_number 0
_exptl_absorpt_coefficient_mu 2.417
_exptl_absorpt_correction_T_max 0.8119
_exptl_absorpt_correction_T_min 0.5309
_exptl_absorpt_correction_type multi-scan
_exptl_absorpt_process_details 'Jacobson, R. (1998) Private communication to Rigaku Company, Tokyo, Japan.'
_exptl_crystal_colour Colorless
_exptl_crystal_density_diffrn 1.549
_exptl_crystal_density_method 'not measured'
_exptl_crystal_description Block
_exptl_crystal_F_000 1680
_exptl_crystal_size_max 0.30
_exptl_crystal_size_mid 0.15
_exptl_crystal_size_min 0.09
_refine_diff_density_max 0.786
_refine_diff_density_min -0.666
_refine_diff_density_rms 0.151
_refine_ls_extinction_coef 0.0057(6)
_refine_ls_extinction_expression Fc^*^=kFc[1+0.001xFc^2^\l^3^/sin(2\q)]^-1/4^
_refine_ls_extinction_method SHELXL
_refine_ls_goodness_of_fit_ref 1.014
_refine_ls_hydrogen_treatment constr
_refine_ls_matrix_type full
_refine_ls_number_parameters 213
_refine_ls_number_reflns 4006
_refine_ls_number_restraints 0
_refine_ls_restrained_S_all 1.014
_refine_ls_R_factor_all 0.1078
_refine_ls_R_factor_gt 0.0649
_refine_ls_shift/su_max 0.001
_refine_ls_shift/su_mean 0.000
_refine_ls_structure_factor_coef Fsqd
_refine_ls_weighting_details 'calc w=1/[\s^2^(Fo^2^)+(0.0999P)^2^+0.0000P] where P=(Fo^2^+2Fc^2^)/3'
_refine_ls_weighting_scheme calc
_refine_ls_wR_factor_gt 0.1509
_refine_ls_wR_factor_ref 0.1792
_reflns_number_gt 2597
_reflns_number_total 4006
_reflns_threshold_expression >2sigma(I)
_cod_data_source_file c0dt00249f.txt
_cod_data_source_block '[(CuCN)2(dmpzpr)]n'
_cod_depositor_comments
;
The following automatic conversions were performed:

'_symmetry_cell_setting' value 'Orthorhombic' changed to
'orthorhombic' according to
/home/saulius/struct/CIF-dictionaries/cif_core.dic dictionary named
'cif_core.dic' version 2.4.2 from
2011-04-26.

'_exptl_absorpt_correction_type' value 'Multi-scan'
changed to 'multi-scan' according to
/home/saulius/struct/CIF-dictionaries/cif_core.dic dictionary named
'cif_core.dic' version 2.4.2 from 2011-04-26.

Automatic conversion script
Id: cif_fix_values 1891 2012-01-12 08:04:46Z andrius 
;
_cod_original_cell_volume 3529.8(12)
_cod_database_code 7026167

loop_
_symmetry_equiv_pos_as_xyz
'x, y, z'
'-x+1/2, -y, z+1/2'
'-x, y+1/2, -z+1/2'
'x+1/2, -y+1/2, -z'
'-x, -y, -z'
'x-1/2, y, -z-1/2'
'x, -y-1/2, z-1/2'
'-x-1/2, y-1/2, z'

loop_
_atom_site_label
_atom_site_type_symbol
_atom_site_fract_x
_atom_site_fract_y
_atom_site_fract_z
_atom_site_U_iso_or_equiv
_atom_site_adp_type
_atom_site_occupancy
_atom_site_symmetry_multiplicity
_atom_site_calc_flag
_atom_site_refinement_flags
Cu1 Cu 0.19026(3) 0.24833(6) 0.48775(3) 0.0418(2) Uani 1 1 d .
Cu2 Cu 0.05973(3) 0.28224(7) 0.75246(3) 0.0428(2) Uani 1 1 d .
N1 N 0.0359(2) 0.3339(4) 0.53330(16) 0.0375(8) Uani 1 1 d .
N2 N 0.0738(2) 0.2676(4) 0.48744(16) 0.0370(8) Uani 1 1 d .
N3 N 0.2141(2) 0.3616(4) 0.70283(17) 0.0367(8) Uani 1 1 d .
N4 N 0.1757(2) 0.2895(4) 0.74740(17) 0.0357(8) Uani 1 1 d .
N5 N 0.2416(2) 0.4381(5) 0.4900(2) 0.0501(10) Uani 1 1 d .
N6 N -0.0151(2) -0.0216(5) 0.75686(18) 0.0513(11) Uani 1 1 d .
C1 C -0.0385(3) 0.2894(5) 0.5352(2) 0.0427(11) Uani 1 1 d .
C2 C -0.0486(3) 0.1948(6) 0.4880(2) 0.0463(12) Uani 1 1 d .
H2 H -0.0942 0.1470 0.4770 0.056 Uiso 1 1 calc R
C3 C 0.0224(3) 0.1827(5) 0.4591(2) 0.0397(10) Uani 1 1 d .
C4 C -0.0916(3) 0.3413(7) 0.5824(2) 0.0615(15) Uani 1 1 d .
H4A H -0.0727 0.3094 0.6209 0.092 Uiso 1 1 calc R
H4B H -0.1418 0.2990 0.5757 0.092 Uiso 1 1 calc R
H4C H -0.0948 0.4495 0.5815 0.092 Uiso 1 1 calc R
C5 C 0.0448(3) 0.0960(6) 0.4053(2) 0.0533(13) Uani 1 1 d .
H5A H 0.0448 0.1614 0.3709 0.080 Uiso 1 1 calc R
H5B H 0.0086 0.0154 0.3990 0.080 Uiso 1 1 calc R
H5C H 0.0955 0.0547 0.4109 0.080 Uiso 1 1 calc R
C6 C 0.0770(3) 0.4294(5) 0.5745(2) 0.0396(10) Uani 1 1 d .
H6A H 0.0405 0.4909 0.5966 0.047 Uiso 1 1 calc R
H6B H 0.1106 0.4965 0.5521 0.047 Uiso 1 1 calc R
C7 C 0.1247(2) 0.3392(5) 0.61825(19) 0.0375(10) Uani 1 1 d .
H7A H 0.0910 0.2782 0.6431 0.045 Uiso 1 1 calc R
H7B H 0.1587 0.2719 0.5964 0.045 Uiso 1 1 calc R
C8 C 0.1719(2) 0.4422(5) 0.6574(2) 0.0387(10) Uani 1 1 d .
H8A H 0.2080 0.4978 0.6325 0.046 Uiso 1 1 calc R
H8B H 0.1380 0.5147 0.6766 0.046 Uiso 1 1 calc R
C9 C 0.2904(3) 0.3353(6) 0.7065(2) 0.0432(11) Uani 1 1 d .
C10 C 0.3017(3) 0.2474(6) 0.7558(2) 0.0472(13) Uani 1 1 d .
H10 H 0.3485 0.2130 0.7708 0.057 Uiso 1 1 calc R
C11 C 0.2292(3) 0.2196(5) 0.7789(2) 0.0392(10) Uani 1 1 d .
C12 C 0.3462(3) 0.3973(7) 0.6622(3) 0.0643(16) Uani 1 1 d .
H12A H 0.3430 0.5055 0.6621 0.097 Uiso 1 1 calc R
H12B H 0.3340 0.3595 0.6229 0.097 Uiso 1 1 calc R
H12C H 0.3975 0.3669 0.6730 0.097 Uiso 1 1 calc R
C13 C 0.2074(3) 0.1297(6) 0.8331(2) 0.0583(14) Uani 1 1 d .
H13A H 0.1553 0.0948 0.8290 0.087 Uiso 1 1 calc R
H13B H 0.2116 0.1919 0.8682 0.087 Uiso 1 1 calc R
H13C H 0.2414 0.0446 0.8368 0.087 Uiso 1 1 calc R
C14 C 0.2695(3) 0.5534(5) 0.4899(2) 0.0397(10) Uani 1 1 d .
C15 C 0.0132(3) 0.0935(5) 0.7586(2) 0.0433(11) Uani 1 1 d .

loop_
_atom_site_aniso_label
_atom_site_aniso_U_11
_atom_site_aniso_U_22
_atom_site_aniso_U_33
_atom_site_aniso_U_23
_atom_site_aniso_U_13
_atom_site_aniso_U_12
Cu1 0.0395(4) 0.0400(3) 0.0460(4) -0.0032(3) 0.0011(2) 0.0013(2)
Cu2 0.0391(4) 0.0416(4) 0.0477(4) 0.0006(2) 0.0071(3) -0.0016(2)
N1 0.037(2) 0.0377(19) 0.038(2) -0.0016(16) -0.0019(16) 0.0082(16)
N2 0.036(2) 0.037(2) 0.038(2) -0.0004(16) -0.0070(16) 0.0022(15)
N3 0.0341(19) 0.0395(19) 0.0364(19) 0.0010(16) 0.0017(15) -0.0060(16)
N4 0.032(2) 0.0382(19) 0.037(2) 0.0011(16) 0.0019(15) 0.0022(15)
N5 0.039(2) 0.052(2) 0.059(3) -0.005(2) -0.0018(19) 0.0031(19)
N6 0.044(2) 0.046(2) 0.064(3) -0.001(2) 0.011(2) -0.0040(19)
C1 0.034(2) 0.047(3) 0.047(3) 0.012(2) -0.002(2) 0.008(2)
C2 0.039(3) 0.049(3) 0.052(3) 0.008(2) -0.012(2) -0.009(2)
C3 0.045(3) 0.038(2) 0.037(2) 0.0071(19) -0.010(2) -0.005(2)
C4 0.042(3) 0.081(4) 0.062(3) 0.007(3) 0.007(2) 0.006(3)
C5 0.064(3) 0.050(3) 0.046(3) -0.004(2) -0.009(2) -0.009(2)
C6 0.043(3) 0.030(2) 0.046(3) -0.0019(19) 0.000(2) 0.0056(18)
C7 0.038(2) 0.035(2) 0.040(2) 0.0006(19) -0.0020(19) -0.0011(18)
C8 0.040(2) 0.038(2) 0.038(2) 0.0043(19) 0.0014(19) -0.0058(19)
C9 0.032(2) 0.054(3) 0.044(3) -0.012(2) -0.0013(19) -0.002(2)
C10 0.045(3) 0.057(3) 0.039(3) -0.014(2) -0.009(2) 0.014(2)
C11 0.041(3) 0.041(2) 0.036(2) -0.0044(19) -0.0030(19) 0.009(2)
C12 0.037(3) 0.093(4) 0.064(4) 0.005(3) 0.005(2) -0.015(3)
C13 0.079(4) 0.050(3) 0.046(3) 0.010(2) -0.004(3) 0.004(3)
C14 0.035(3) 0.033(2) 0.052(3) -0.002(2) -0.0031(19) -0.0033(19)
C15 0.038(3) 0.040(2) 0.052(3) 0.003(2) 0.007(2) 0.002(2)

loop_
_atom_type_symbol
_atom_type_description
_atom_type_scat_dispersion_real
_atom_type_scat_dispersion_imag
_atom_type_scat_source
C C 0.0033 0.0016 'International Tables Vol C Tables 4.2.6.8 and 6.1.1.4'
H H 0.0000 0.0000 'International Tables Vol C Tables 4.2.6.8 and 6.1.1.4'
N N 0.0061 0.0033 'International Tables Vol C Tables 4.2.6.8 and 6.1.1.4'
Cu Cu 0.3201 1.2651 'International Tables Vol C Tables 4.2.6.8 and 6.1.1.4'

loop_
_geom_angle_atom_site_label_1
_geom_angle_atom_site_label_2
_geom_angle_atom_site_label_3
_geom_angle
_geom_angle_site_symmetry_1
_geom_angle_site_symmetry_3
C14 Cu1 N5 130.0(2) 8_655 .
C14 Cu1 N2 116.80(17) 8_655 .
N5 Cu1 N2 113.09(16) . .
C15 Cu2 N6 130.4(2) . 3_556
C15 Cu2 N4 117.74(18) . .
N6 Cu2 N4 111.61(17) 3_556 .
N2 N1 C1 111.2(4) . .
N2 N1 C6 119.9(4) . .
C1 N1 C6 128.8(4) . .
C3 N2 N1 106.3(4) . .
C3 N2 Cu1 128.6(3) . .
N1 N2 Cu1 121.3(3) . .
C9 N3 N4 110.9(4) . .
C9 N3 C8 128.9(4) . .
N4 N3 C8 120.0(3) . .
C11 N4 N3 105.5(4) . .
C11 N4 Cu2 131.1(3) . .
N3 N4 Cu2 123.1(3) . .
C14 N5 Cu1 177.0(4) . .
C15 N6 Cu2 175.4(4) . 3_546
N1 C1 C2 106.2(4) . .
N1 C1 C4 121.9(5) . .
C2 C1 C4 131.9(5) . .
C1 C2 C3 107.0(4) . .
C1 C2 H2 126.5 . .
C3 C2 H2 126.5 . .
N2 C3 C2 109.3(4) . .
N2 C3 C5 120.4(4) . .
C2 C3 C5 130.3(4) . .
C1 C4 H4A 109.5 . .
C1 C4 H4B 109.5 . .
H4A C4 H4B 109.5 . .
C1 C4 H4C 109.5 . .
H4A C4 H4C 109.5 . .
H4B C4 H4C 109.5 . .
C3 C5 H5A 109.5 . .
C3 C5 H5B 109.5 . .
H5A C5 H5B 109.5 . .
C3 C5 H5C 109.5 . .
H5A C5 H5C 109.5 . .
H5B C5 H5C 109.5 . .
N1 C6 C7 111.9(3) . .
N1 C6 H6A 109.2 . .
C7 C6 H6A 109.2 . .
N1 C6 H6B 109.2 . .
C7 C6 H6B 109.2 . .
H6A C6 H6B 107.9 . .
C8 C7 C6 110.6(4) . .
C8 C7 H7A 109.5 . .
C6 C7 H7A 109.5 . .
C8 C7 H7B 109.5 . .
C6 C7 H7B 109.5 . .
H7A C7 H7B 108.1 . .
N3 C8 C7 112.5(4) . .
N3 C8 H8A 109.1 . .
C7 C8 H8A 109.1 . .
N3 C8 H8B 109.1 . .
C7 C8 H8B 109.1 . .
H8A C8 H8B 107.8 . .
N3 C9 C10 106.8(4) . .
N3 C9 C12 122.4(5) . .
C10 C9 C12 130.8(5) . .
C9 C10 C11 105.8(4) . .
C9 C10 H10 127.1 . .
C11 C10 H10 127.1 . .
N4 C11 C10 111.0(4) . .
N4 C11 C13 120.2(4) . .
C10 C11 C13 128.8(4) . .
C9 C12 H12A 109.5 . .
C9 C12 H12B 109.5 . .
H12A C12 H12B 109.5 . .
C9 C12 H12C 109.5 . .
H12A C12 H12C 109.5 . .
H12B C12 H12C 109.5 . .
C11 C13 H13A 109.5 . .
C11 C13 H13B 109.5 . .
H13A C13 H13B 109.5 . .
C11 C13 H13C 109.5 . .
H13A C13 H13C 109.5 . .
H13B C13 H13C 109.5 . .
N5 C14 Cu1 176.4(5) . 8_665
N6 C15 Cu2 173.9(5) . .

loop_
_geom_bond_atom_site_label_1
_geom_bond_atom_site_label_2
_geom_bond_distance
_geom_bond_site_symmetry_2
Cu1 C14 1.883(5) 8_655
Cu1 N5 1.923(5) .
Cu1 N2 2.048(4) .
Cu2 C15 1.881(5) .
Cu2 N6 1.934(4) 3_556
Cu2 N4 2.036(4) .
N1 N2 1.364(5) .
N1 C1 1.364(6) .
N1 C6 1.453(6) .
N2 C3 1.339(6) .
N3 C9 1.361(5) .
N3 N4 1.369(5) .
N3 C8 1.452(6) .
N4 C11 1.331(6) .
N5 C14 1.141(6) .
N6 C15 1.144(6) .
N6 Cu2 1.934(4) 3_546
C1 C2 1.370(8) .
C1 C4 1.486(7) .
C2 C3 1.408(7) .
C2 H2 0.9400 .
C3 C5 1.491(7) .
C4 H4A 0.9700 .
C4 H4B 0.9700 .
C4 H4C 0.9700 .
C5 H5A 0.9700 .
C5 H5B 0.9700 .
C5 H5C 0.9700 .
C6 C7 1.522(6) .
C6 H6A 0.9800 .
C6 H6B 0.9800 .
C7 C8 1.520(6) .
C7 H7A 0.9800 .
C7 H7B 0.9800 .
C8 H8A 0.9800 .
C8 H8B 0.9800 .
C9 C10 1.375(8) .
C9 C12 1.502(7) .
C10 C11 1.395(7) .
C10 H10 0.9400 .
C11 C13 1.510(7) .
C12 H12A 0.9700 .
C12 H12B 0.9700 .
C12 H12C 0.9700 .
C13 H13A 0.9700 .
C13 H13B 0.9700 .
C13 H13C 0.9700 .
C14 Cu1 1.883(5) 8_665

loop_
_geom_torsion_atom_site_label_1
_geom_torsion_atom_site_label_2
_geom_torsion_atom_site_label_3
_geom_torsion_atom_site_label_4
_geom_torsion
_geom_torsion_site_symmetry_1
_geom_torsion_site_symmetry_4
C1 N1 N2 C3 1.4(5) . .
C6 N1 N2 C3 177.4(4) . .
C1 N1 N2 Cu1 -158.3(3) . .
C6 N1 N2 Cu1 17.7(5) . .
C14 Cu1 N2 C3 -38.8(5) 8_655 .
N5 Cu1 N2 C3 144.2(4) . .
C14 Cu1 N2 N1 115.9(3) 8_655 .
N5 Cu1 N2 N1 -61.1(4) . .
C9 N3 N4 C11 0.5(5) . .
C8 N3 N4 C11 176.1(4) . .
C9 N3 N4 Cu2 -173.3(3) . .
C8 N3 N4 Cu2 2.2(5) . .
C15 Cu2 N4 C11 -46.2(5) . .
N6 Cu2 N4 C11 138.8(4) 3_556 .
C15 Cu2 N4 N3 126.0(3) . .
N6 Cu2 N4 N3 -49.1(4) 3_556 .
C14 Cu1 N5 C14 151(9) 8_655 .
N2 Cu1 N5 C14 -32(9) . .
N2 N1 C1 C2 -1.6(5) . .
C6 N1 C1 C2 -177.2(4) . .
N2 N1 C1 C4 177.7(4) . .
C6 N1 C1 C4 2.2(7) . .
N1 C1 C2 C3 1.2(5) . .
C4 C1 C2 C3 -178.1(5) . .
N1 N2 C3 C2 -0.6(5) . .
Cu1 N2 C3 C2 157.1(3) . .
N1 N2 C3 C5 178.7(4) . .
Cu1 N2 C3 C5 -23.6(6) . .
C1 C2 C3 N2 -0.4(5) . .
C1 C2 C3 C5 -179.6(5) . .
N2 N1 C6 C7 -76.0(5) . .
C1 N1 C6 C7 99.2(5) . .
N1 C6 C7 C8 175.4(4) . .
C9 N3 C8 C7 108.2(5) . .
N4 N3 C8 C7 -66.4(5) . .
C6 C7 C8 N3 175.7(4) . .
N4 N3 C9 C10 -1.7(5) . .
C8 N3 C9 C10 -176.8(4) . .
N4 N3 C9 C12 178.3(4) . .
C8 N3 C9 C12 3.3(7) . .
N3 C9 C10 C11 2.1(5) . .
C12 C9 C10 C11 -177.9(5) . .
N3 N4 C11 C10 0.8(5) . .
Cu2 N4 C11 C10 174.0(3) . .
N3 N4 C11 C13 178.9(4) . .
Cu2 N4 C11 C13 -7.9(7) . .
C9 C10 C11 N4 -1.9(6) . .
C9 C10 C11 C13 -179.7(5) . .
Cu1 N5 C14 Cu1 10(16) . 8_665
Cu2 N6 C15 Cu2 21(10) 3_546 .
N6 Cu2 C15 N6 86(4) 3_556 .
N4 Cu2 C15 N6 -88(4) . .
